data_1511715
loop_
_publ_author_name
'Liang, J.K.'
'Liu, G.Y.'
'Rao, G.-H.'
'Chu, W.G.'
'Yang, H.F.'

_publ_section_title
;
 Crystal structure and magnetic properties of the compound Nd5 Co21 B4
;
_journal_name_full 'Journal of Applied Physics'
_journal_page_first 1931
_journal_page_last 1933
_journal_paper_doi 10.1063/1.1389082
_journal_volume 90
_journal_year 2001
_chemical_formula_sum 'B4 Co21 Nd5'
_chemical_name_systematic 'Nd5 Co21 B4'
_space_group_IT_number 191
_symmetry_space_group_name_Hall '-P 6 2'
_symmetry_space_group_name_H-M 'P 6/m m m'
_cell_angle_alpha 90
_cell_angle_beta 90
_cell_angle_gamma 120
_cell_formula_units_Z 1
_cell_length_a 5.0987
_cell_length_b 5.0987
_cell_length_c 17.6523
_cell_volume 397.421
_citation_journal_id_ASTM JAPIAU
_cod_data_source_file boron4-x_39.cif
_cod_data_source_block B4Co21Nd5
_cod_original_cell_volume 397.4211
_cod_database_code 1511715

loop_
_symmetry_equiv_pos_as_xyz
x,y,z
x-y,x,z
-y,x-y,z
-x,-y,z
-x+y,-x,z
y,-x+y,z
-y,-x,-z
x-y,-y,-z
x,x-y,-z
y,x,-z
-x+y,y,-z
-x,-x+y,-z
-x,-y,-z
-x+y,-x,-z
y,-x+y,-z
x,y,-z
x-y,x,-z
-y,x-y,-z
y,x,z
-x+y,y,z
-x,-x+y,z
-y,-x,z
x-y,-y,z
x,x-y,z

loop_
_atom_site_label
_atom_site_type_symbol
_atom_site_fract_x
_atom_site_fract_y
_atom_site_fract_z
_atom_site_occupancy
_atom_site_U_iso_or_equiv
Co3 Co 0.5 0 0.2216 1 0.0
Co4 Co 0.5 0 0.3916 1 0.0
Nd1 Nd 0 0 0.5 1 0.0
Nd2 Nd 0 0 0.1001 1 0.0
Co2 Co 0.6667 0.3333 0.1084 1 0.0
B1 B 0.6667 0.3333 0.2862 1 0.0
Nd3 Nd 0 0 0.2959 1 0.0
Co5 Co 0.5 0 0 1 0.0
Co1 Co 0.6667 0.3333 0.5 1 0.0
